data_2235567
loop_
_publ_author_name
'Kraft, Bradley M.'
'Brennessel, William W.'

_publ_section_title
;
 Dichlorido-1\k<i>Cl</i>,3\k<i>Cl</i>-hexakis[1,1,2,2,3,3(\h^5^)-cyclopentadienyl]di-\m~2~-oxido-1:2\k^2^<i>O</i>:<i>O</i>;2:3\k^2^<i>O</i>:<i>O</i>-trizirconium(IV)
;
_journal_coeditor_code PK2418
_journal_issue 7
_journal_name_full 'Acta Crystallographica Section E'
_journal_page_first m893
_journal_paper_doi 10.1107/S1600536812024968
_journal_volume 68
_journal_year 2012
_chemical_formula_iupac '[Zr3 (C5 H5)6 Cl2 O2]'
_chemical_formula_moiety 'C30 H30 Cl2 O2 Zr3'
_chemical_formula_sum 'C30 H30 Cl2 O2 Zr3'
_chemical_formula_weight 767.10
_chemical_name_common sjfbk04
_chemical_name_systematic
Dichlorido-1\k<i>Cl</i>,3\k<i>Cl</i>-hexakis[1,1,2,2,3,3(\h^5^)-cyclopentadienyl]di-\m~2~-oxido-1:2\k^2^<i>O</i>:<i>O</i>;2:3\k^2^<i>O</i>:<i>O</i>-trizirconium(IV)
_space_group_IT_number 60
_symmetry_cell_setting orthorhombic
_symmetry_space_group_name_Hall '-P 2n 2ab'
_symmetry_space_group_name_H-M 'P b c n'
_atom_sites_solution_hydrogens geom
_atom_sites_solution_primary direct
_atom_sites_solution_secondary difmap
_audit_creation_method SHELXL-97
_cell_angle_alpha 90.00
_cell_angle_beta 90.00
_cell_angle_gamma 90.00
_cell_formula_units_Z 4
_cell_length_a 7.8809(4)
_cell_length_b 18.0518(10)
_cell_length_c 20.1883(11)
_cell_measurement_reflns_used 4069
_cell_measurement_temperature 223(2)
_cell_measurement_theta_max 27.15
_cell_measurement_theta_min 2.47
_cell_volume 2872.1(3)
_computing_cell_refinement 'SAINT (Bruker, 2009)'
_computing_data_collection 'APEX2 (Bruker, 2011)'
_computing_data_reduction 'SAINT (Bruker, 2009)'
_computing_molecular_graphics 'SHELXTL (Sheldrick, 2008<i>a</i>)'
_computing_publication_material 'SHELXTL (Sheldrick, 2008<i>a</i>)'
_computing_structure_refinement 'SHELXL97 (Sheldrick, 2008<i>a</i>)'
_computing_structure_solution 'SIR97 (Altomare <i>et al.</i>, 1999)'
_diffrn_ambient_temperature 223(2)
_diffrn_measured_fraction_theta_full 1.000
_diffrn_measured_fraction_theta_max 1.000
_diffrn_measurement_device_type 'Bruker SMART APEXII CCD Platform'
_diffrn_measurement_method 'area detector, \w scans per \f'
_diffrn_radiation_monochromator graphite
_diffrn_radiation_source 'fine-focus sealed tube'
_diffrn_radiation_type MoK\a
_diffrn_radiation_wavelength 0.71073
_diffrn_reflns_av_R_equivalents 0.0991
_diffrn_reflns_av_sigmaI/netI 0.0501
_diffrn_reflns_limit_h_max 10
_diffrn_reflns_limit_h_min -10
_diffrn_reflns_limit_k_max 25
_diffrn_reflns_limit_k_min -25
_diffrn_reflns_limit_l_max 27
_diffrn_reflns_limit_l_min -27
_diffrn_reflns_number 34715
_diffrn_reflns_theta_full 29.57
_diffrn_reflns_theta_max 29.57
_diffrn_reflns_theta_min 2.02
_diffrn_standards_number 0
_exptl_absorpt_coefficient_mu 1.281
_exptl_absorpt_correction_T_max 0.951
_exptl_absorpt_correction_T_min 0.784
_exptl_absorpt_correction_type multi-scan
_exptl_absorpt_process_details '(SADABS; Sheldrick, 2008<i>b</i>)'
_exptl_crystal_colour 'pale yellow'
_exptl_crystal_density_diffrn 1.774
_exptl_crystal_density_method 'not measured'
_exptl_crystal_description needle
_exptl_crystal_F_000 1520
_exptl_crystal_size_max 0.20
_exptl_crystal_size_mid 0.18
_exptl_crystal_size_min 0.04
_refine_diff_density_max 0.519
_refine_diff_density_min -0.477
_refine_ls_extinction_method none
_refine_ls_goodness_of_fit_ref 1.006
_refine_ls_hydrogen_treatment constr
_refine_ls_matrix_type full
_refine_ls_number_parameters 168
_refine_ls_number_reflns 4032
_refine_ls_number_restraints 0
_refine_ls_restrained_S_all 1.006
_refine_ls_R_factor_all 0.0820
_refine_ls_R_factor_gt 0.0403
_refine_ls_shift/su_max 0.001
_refine_ls_shift/su_mean 0.000
_refine_ls_structure_factor_coef Fsqd
_refine_ls_weighting_details 'calc w=1/[\s^2^(Fo^2^)+(0.0427P)^2^+1.0879P] where P=(Fo^2^+2Fc^2^)/3'
_refine_ls_weighting_scheme calc
_refine_ls_wR_factor_gt 0.0835
_refine_ls_wR_factor_ref 0.1004
_reflns_number_gt 2569
_reflns_number_total 4032
_reflns_threshold_expression I>2\s(I)
_cod_data_source_file pk2418.cif
_cod_data_source_block I
_cod_database_code 2235567
_cod_database_fobs_code 2235567

loop_
_symmetry_equiv_pos_as_xyz
'x, y, z'
'-x+1/2, -y+1/2, z+1/2'
'-x, y, -z+1/2'
'x+1/2, -y+1/2, -z'
'-x, -y, -z'
'x-1/2, y-1/2, -z-1/2'
'x, -y, z-1/2'
'-x-1/2, y-1/2, z'

loop_
_atom_site_type_symbol
_atom_site_label
_atom_site_fract_x
_atom_site_fract_y
_atom_site_fract_z
_atom_site_U_iso_or_equiv
_atom_site_adp_type
_atom_site_calc_flag
_atom_site_refinement_flags
_atom_site_occupancy
_atom_site_symmetry_multiplicity
Zr Zr1 0.65131(4) 0.40000(2) 0.110865(18) 0.03829(12) Uani d . 1 1
Zr Zr2 0.5000 0.26636(3) 0.2500 0.03404(13) Uani d S 1 2
Cl Cl1 0.35698(14) 0.43025(7) 0.07584(6) 0.0618(3) Uani d . 1 1
O O1 0.5931(3) 0.33507(14) 0.18272(12) 0.0423(6) Uani d . 1 1
C C1 0.6980(11) 0.5393(3) 0.1109(3) 0.086(2) Uani d . 1 1
H H1 0.6515 0.5671 0.0760 0.103 Uiso calc R 1 1
C C2 0.8558(11) 0.5081(4) 0.1121(4) 0.104(3) Uani d . 1 1
H H2 0.9373 0.5115 0.0783 0.125 Uiso calc R 1 1
C C3 0.8755(7) 0.4714(3) 0.1705(4) 0.0807(18) Uani d . 1 1
H H3 0.9715 0.4440 0.1833 0.097 Uiso calc R 1 1
C C4 0.7291(7) 0.4814(2) 0.2081(2) 0.0576(12) Uani d . 1 1
H H4 0.7095 0.4634 0.2511 0.069 Uiso calc R 1 1
C C5 0.6183(6) 0.5226(2) 0.1703(2) 0.0596(12) Uani d . 1 1
H H5 0.5080 0.5368 0.1826 0.071 Uiso calc R 1 1
C C6 0.6391(7) 0.3283(5) 0.0034(3) 0.092(2) Uani d . 1 1
H H6 0.5346 0.3266 -0.0191 0.110 Uiso calc R 1 1
C C7 0.7644(11) 0.3813(3) -0.0040(3) 0.089(2) Uani d . 1 1
H H7 0.7613 0.4229 -0.0320 0.107 Uiso calc R 1 1
C C8 0.8942(7) 0.3612(5) 0.0376(4) 0.094(2) Uani d . 1 1
H H8 0.9985 0.3858 0.0425 0.113 Uiso calc R 1 1
C C9 0.8456(10) 0.3002(5) 0.0700(3) 0.096(2) Uani d . 1 1
H H9 0.9095 0.2760 0.1028 0.115 Uiso calc R 1 1
C C10 0.6963(11) 0.2792(3) 0.0493(3) 0.089(2) Uani d . 1 1
H H10 0.6376 0.2369 0.0639 0.107 Uiso calc R 1 1
C C11 0.3707(7) 0.1773(3) 0.1673(3) 0.0814(17) Uani d . 1 1
H H11 0.4466 0.1509 0.1402 0.098 Uiso calc R 1 1
C C12 0.3137(8) 0.1554(3) 0.2279(4) 0.0832(18) Uani d . 1 1
H H12 0.3419 0.1105 0.2486 0.100 Uiso calc R 1 1
C C13 0.2116(7) 0.2073(3) 0.2536(3) 0.0727(14) Uani d . 1 1
H H13 0.1567 0.2054 0.2950 0.087 Uiso calc R 1 1
C C14 0.2019(6) 0.2661(3) 0.2063(3) 0.0775(17) Uani d . 1 1
H H14 0.1417 0.3107 0.2106 0.093 Uiso calc R 1 1
C C15 0.2988(7) 0.2439(3) 0.1529(3) 0.0649(13) Uani d . 1 1
H H15 0.3129 0.2705 0.1132 0.078 Uiso calc R 1 1

loop_
_atom_site_aniso_label
_atom_site_aniso_U_11
_atom_site_aniso_U_22
_atom_site_aniso_U_33
_atom_site_aniso_U_12
_atom_site_aniso_U_13
_atom_site_aniso_U_23
Zr1 0.0372(2) 0.0449(2) 0.03279(19) -0.01004(17) 0.00453(16) -0.00460(16)
Zr2 0.0321(2) 0.0297(2) 0.0403(3) 0.000 -0.0004(2) 0.000
Cl1 0.0478(6) 0.0725(7) 0.0651(7) -0.0033(6) -0.0076(6) 0.0129(6)
O1 0.0402(15) 0.0460(14) 0.0407(15) -0.0082(12) 0.0036(12) -0.0024(12)
C1 0.154(7) 0.049(3) 0.054(3) -0.038(4) -0.011(4) 0.009(2)
C2 0.119(6) 0.098(5) 0.095(5) -0.073(5) 0.052(5) -0.041(4)
C3 0.052(3) 0.078(4) 0.112(5) -0.009(3) -0.018(3) -0.044(4)
C4 0.079(3) 0.055(3) 0.039(2) -0.019(2) -0.009(2) -0.011(2)
C5 0.067(3) 0.049(2) 0.062(3) -0.005(2) 0.005(3) -0.013(2)
C6 0.060(4) 0.143(6) 0.071(4) 0.008(4) -0.010(3) -0.064(4)
C7 0.146(7) 0.076(4) 0.044(3) 0.009(4) 0.041(4) -0.003(3)
C8 0.051(3) 0.136(6) 0.096(5) -0.027(4) 0.036(3) -0.057(5)
C9 0.091(5) 0.126(6) 0.071(4) 0.047(5) 0.009(4) -0.022(4)
C10 0.119(6) 0.058(3) 0.089(5) -0.018(4) 0.053(4) -0.032(3)
C11 0.079(4) 0.066(3) 0.100(5) -0.016(3) -0.020(3) -0.029(3)
C12 0.069(4) 0.057(3) 0.124(6) -0.026(3) -0.021(4) 0.017(3)
C13 0.045(3) 0.094(4) 0.079(4) -0.024(3) 0.002(3) 0.006(3)
C14 0.039(2) 0.071(3) 0.122(5) 0.004(3) -0.025(3) -0.019(4)
C15 0.061(3) 0.067(3) 0.066(3) -0.026(3) -0.021(3) 0.004(3)

loop_
_atom_type_symbol
_atom_type_description
_atom_type_scat_dispersion_real
_atom_type_scat_dispersion_imag
_atom_type_scat_source
C C 0.0033 0.0016 'International Tables Vol C Tables 4.2.6.8 and 6.1.1.4'
H H 0.0000 0.0000 'International Tables Vol C Tables 4.2.6.8 and 6.1.1.4'
O O 0.0106 0.0060 'International Tables Vol C Tables 4.2.6.8 and 6.1.1.4'
Cl Cl 0.1484 0.1585 'International Tables Vol C Tables 4.2.6.8 and 6.1.1.4'
Zr Zr -2.9673 0.5597 'International Tables Vol C Tables 4.2.6.8 and 6.1.1.4'

loop_
_geom_angle_atom_site_label_1
_geom_angle_atom_site_label_2
_geom_angle_atom_site_label_3
_geom_angle_site_symmetry_1
_geom_angle_site_symmetry_3
_geom_angle
_geom_angle_publ_flag
O1 Zr1 Cl1 . . 97.23(8) y
O1 Zr1 C3 . . 96.9(2) ?
Cl1 Zr1 C3 . . 133.18(14) ?
O1 Zr1 C9 . . 87.5(2) ?
Cl1 Zr1 C9 . . 129.42(19) ?
C3 Zr1 C9 . . 95.6(2) ?
O1 Zr1 C7 . . 134.54(16) ?
Cl1 Zr1 C7 . . 95.6(2) ?
C3 Zr1 C7 . . 105.3(3) ?
C9 Zr1 C7 . . 51.8(2) ?
O1 Zr1 C8 . . 117.1(2) ?
Cl1 Zr1 C8 . . 127.13(19) ?
C3 Zr1 C8 . . 83.6(2) ?
C9 Zr1 C8 . . 30.9(2) ?
C7 Zr1 C8 . . 31.7(2) ?
O1 Zr1 C4 . . 79.99(13) ?
Cl1 Zr1 C4 . . 108.64(13) ?
C3 Zr1 C4 . . 32.18(17) ?
C9 Zr1 C4 . . 121.7(2) ?
C7 Zr1 C4 . . 135.3(2) ?
C8 Zr1 C4 . . 115.67(19) ?
O1 Zr1 C6 . . 109.1(2) ?
Cl1 Zr1 C6 . . 80.37(14) ?
C3 Zr1 C6 . . 134.8(2) ?
C9 Zr1 C6 . . 51.1(2) ?
C7 Zr1 C6 . . 31.9(2) ?
C8 Zr1 C6 . . 51.88(19) ?
C4 Zr1 C6 . . 166.7(2) ?
O1 Zr1 C5 . . 98.69(14) ?
Cl1 Zr1 C5 . . 81.19(12) ?
C3 Zr1 C5 . . 52.61(17) ?
C9 Zr1 C5 . . 148.0(2) ?
C7 Zr1 C5 . . 126.34(18) ?
C8 Zr1 C5 . . 126.85(19) ?
C4 Zr1 C5 . . 31.62(15) ?
C6 Zr1 C5 . . 148.3(2) ?
O1 Zr1 C2 . . 128.0(2) ?
Cl1 Zr1 C2 . . 115.3(2) ?
C3 Zr1 C2 . . 31.4(2) ?
C9 Zr1 C2 . . 99.7(3) ?
C7 Zr1 C2 . . 83.5(2) ?
C8 Zr1 C2 . . 74.7(2) ?
C4 Zr1 C2 . . 52.37(18) ?
C6 Zr1 C2 . . 115.3(2) ?
C5 Zr1 C2 . . 52.14(19) ?
O1 Zr1 C10 . . 83.03(16) ?
Cl1 Zr1 C10 . . 100.4(2) ?
C3 Zr1 C10 . . 125.5(2) ?
C9 Zr1 C10 . . 30.0(2) ?
C7 Zr1 C10 . . 51.76(19) ?
C8 Zr1 C10 . . 50.7(2) ?
C4 Zr1 C10 . . 147.9(2) ?
C6 Zr1 C10 . . 31.2(2) ?
C5 Zr1 C10 . . 177.53(19) ?
C2 Zr1 C10 . . 125.4(2) ?
O1 Zr1 C1 . . 129.66(15) ?
Cl1 Zr1 C1 . . 85.3(2) ?
C3 Zr1 C1 . . 52.2(2) ?
C9 Zr1 C1 . . 128.6(3) ?
C7 Zr1 C1 . . 94.7(2) ?
C8 Zr1 C1 . . 99.5(3) ?
C4 Zr1 C1 . . 52.37(16) ?
C6 Zr1 C1 . . 120.8(2) ?
C5 Zr1 C1 . . 31.73(17) ?
C2 Zr1 C1 . . 31.2(2) ?
C10 Zr1 C1 . . 146.2(2) ?
O1 Zr2 O1 . 3_655 102.43(15) y
O1 Zr2 C14 . . 96.13(17) ?
O1 Zr2 C14 3_655 . 84.03(16) ?
O1 Zr2 C14 . 3_655 84.03(16) ?
O1 Zr2 C14 3_655 3_655 96.13(17) ?
C14 Zr2 C14 . 3_655 179.7(3) ?
O1 Zr2 C13 . . 128.40(15) ?
O1 Zr2 C13 3_655 . 84.87(16) ?
C14 Zr2 C13 . . 33.10(17) ?
C14 Zr2 C13 3_655 . 146.71(19) ?
O1 Zr2 C13 . 3_655 84.87(16) ?
O1 Zr2 C13 3_655 3_655 128.40(15) ?
C14 Zr2 C13 . 3_655 146.71(19) ?
C14 Zr2 C13 3_655 3_655 33.10(17) ?
C13 Zr2 C13 . 3_655 129.8(3) ?
O1 Zr2 C12 . 3_655 113.78(19) ?
O1 Zr2 C12 3_655 3_655 126.25(17) ?
C14 Zr2 C12 . 3_655 127.2(2) ?
C14 Zr2 C12 3_655 3_655 52.50(18) ?
C13 Zr2 C12 . 3_655 100.6(2) ?
C13 Zr2 C12 3_655 3_655 30.87(17) ?
O1 Zr2 C12 . . 126.24(17) ?
O1 Zr2 C12 3_655 . 113.78(19) ?
C14 Zr2 C12 . . 52.50(18) ?
C14 Zr2 C12 3_655 . 127.2(2) ?
C13 Zr2 C12 . . 30.87(17) ?
C13 Zr2 C12 3_655 . 100.6(2) ?
C12 Zr2 C12 3_655 . 74.9(3) ?
O1 Zr2 C11 . 3_655 134.52(16) ?
O1 Zr2 C11 3_655 3_655 95.43(17) ?
C14 Zr2 C11 . 3_655 127.4(2) ?
C14 Zr2 C11 3_655 3_655 52.42(18) ?
C13 Zr2 C11 . 3_655 94.3(2) ?
C13 Zr2 C11 3_655 3_655 52.1(2) ?
C12 Zr2 C11 3_655 3_655 31.23(18) ?
C12 Zr2 C11 . 3_655 81.2(2) ?
O1 Zr2 C11 . . 95.43(17) ?
O1 Zr2 C11 3_655 . 134.52(16) ?
C14 Zr2 C11 . . 52.42(18) ?
C14 Zr2 C11 3_655 . 127.4(2) ?
C13 Zr2 C11 . . 52.1(2) ?
C13 Zr2 C11 3_655 . 94.3(2) ?
C12 Zr2 C11 3_655 . 81.2(2) ?
C12 Zr2 C11 . . 31.23(18) ?
C11 Zr2 C11 3_655 . 101.1(3) ?
O1 Zr2 C15 . . 78.61(14) ?
O1 Zr2 C15 3_655 . 113.33(16) ?
C14 Zr2 C15 . . 31.61(17) ?
C14 Zr2 C15 3_655 . 148.31(18) ?
C13 Zr2 C15 . . 52.66(18) ?
C13 Zr2 C15 3_655 . 118.17(19) ?
C12 Zr2 C15 3_655 . 111.8(2) ?
C12 Zr2 C15 . . 51.47(18) ?
C11 Zr2 C15 3_655 . 130.9(2) ?
C11 Zr2 C15 . . 31.07(16) ?
O1 Zr2 C15 . 3_655 113.33(16) ?
O1 Zr2 C15 3_655 3_655 78.61(14) ?
C14 Zr2 C15 . 3_655 148.31(18) ?
C14 Zr2 C15 3_655 3_655 31.61(17) ?
C13 Zr2 C15 . 3_655 118.17(19) ?
C13 Zr2 C15 3_655 3_655 52.66(18) ?
C12 Zr2 C15 3_655 3_655 51.47(18) ?
C12 Zr2 C15 . 3_655 111.8(2) ?
C11 Zr2 C15 3_655 3_655 31.07(16) ?
C11 Zr2 C15 . 3_655 130.9(2) ?
C15 Zr2 C15 . 3_655 161.8(2) ?
Zr1 O1 Zr2 . . 171.43(15) y
C2 C1 C5 . . 107.9(6) ?
C2 C1 Zr1 . . 74.0(3) ?
C5 C1 Zr1 . . 73.7(3) ?
C2 C1 H1 . . 126.1 ?
C5 C1 H1 . . 126.1 ?
Zr1 C1 H1 . . 118.2 ?
C3 C2 C1 . . 108.7(5) ?
C3 C2 Zr1 . . 72.9(3) ?
C1 C2 Zr1 . . 74.8(3) ?
C3 C2 H2 . . 125.7 ?
C1 C2 H2 . . 125.7 ?
Zr1 C2 H2 . . 118.5 ?
C2 C3 C4 . . 108.3(6) ?
C2 C3 Zr1 . . 75.7(3) ?
C4 C3 Zr1 . . 75.1(3) ?
C2 C3 H3 . . 125.9 ?
C4 C3 H3 . . 125.9 ?
Zr1 C3 H3 . . 115.5 ?
C5 C4 C3 . . 107.1(5) ?
C5 C4 Zr1 . . 74.3(2) ?
C3 C4 Zr1 . . 72.7(3) ?
C5 C4 H4 . . 126.5 ?
C3 C4 H4 . . 126.5 ?
Zr1 C4 H4 . . 118.5 ?
C4 C5 C1 . . 108.0(5) ?
C4 C5 Zr1 . . 74.1(2) ?
C1 C5 Zr1 . . 74.6(3) ?
C4 C5 H5 . . 126.0 ?
C1 C5 H5 . . 126.0 ?
Zr1 C5 H5 . . 117.4 ?
C10 C6 C7 . . 106.7(6) ?
C10 C6 Zr1 . . 74.6(3) ?
C7 C6 Zr1 . . 73.2(3) ?
C10 C6 H6 . . 126.7 ?
C7 C6 H6 . . 126.7 ?
Zr1 C6 H6 . . 117.6 ?
C8 C7 C6 . . 106.4(6) ?
C8 C7 Zr1 . . 74.6(3) ?
C6 C7 Zr1 . . 74.9(3) ?
C8 C7 H7 . . 126.8 ?
C6 C7 H7 . . 126.8 ?
Zr1 C7 H7 . . 116.1 ?
C9 C8 C7 . . 107.7(6) ?
C9 C8 Zr1 . . 74.0(3) ?
C7 C8 Zr1 . . 73.7(3) ?
C9 C8 H8 . . 126.2 ?
C7 C8 H8 . . 126.2 ?
Zr1 C8 H8 . . 118.1 ?
C10 C9 C8 . . 109.9(7) ?
C10 C9 Zr1 . . 76.3(3) ?
C8 C9 Zr1 . . 75.2(4) ?
C10 C9 H9 . . 125.0 ?
C8 C9 H9 . . 125.0 ?
Zr1 C9 H9 . . 115.5 ?
C9 C10 C6 . . 109.2(6) ?
C9 C10 Zr1 . . 73.7(3) ?
C6 C10 Zr1 . . 74.2(3) ?
C9 C10 H10 . . 125.4 ?
C6 C10 H10 . . 125.4 ?
Zr1 C10 H10 . . 118.5 ?
C12 C11 C15 . . 108.1(6) ?
C12 C11 Zr2 . . 74.0(3) ?
C15 C11 Zr2 . . 75.3(3) ?
C12 C11 H11 . . 125.9 ?
C15 C11 H11 . . 125.9 ?
Zr2 C11 H11 . . 116.8 ?
C13 C12 C11 . . 110.2(5) ?
C13 C12 Zr2 . . 74.1(3) ?
C11 C12 Zr2 . . 74.8(3) ?
C13 C12 H12 . . 124.9 ?
C11 C12 H12 . . 124.9 ?
Zr2 C12 H12 . . 118.0 ?
C12 C13 C14 . . 106.9(5) ?
C12 C13 Zr2 . . 75.0(3) ?
C14 C13 Zr2 . . 73.4(3) ?
C12 C13 H13 . . 126.6 ?
C14 C13 H13 . . 126.6 ?
Zr2 C13 H13 . . 117.2 ?
C15 C14 C13 . . 106.2(5) ?
C15 C14 Zr2 . . 76.0(3) ?
C13 C14 Zr2 . . 73.5(3) ?
C15 C14 H14 . . 126.9 ?
C13 C14 H14 . . 126.9 ?
Zr2 C14 H14 . . 116.0 ?
C11 C15 C14 . . 108.6(5) ?
C11 C15 Zr2 . . 73.6(3) ?
C14 C15 Zr2 . . 72.4(3) ?
C11 C15 H15 . . 125.7 ?
C14 C15 H15 . . 125.7 ?
Zr2 C15 H15 . . 120.1 ?

loop_
_geom_bond_atom_site_label_1
_geom_bond_atom_site_label_2
_geom_bond_site_symmetry_2
_geom_bond_distance
_geom_bond_publ_flag
Zr1 O1 . 1.921(3) y
Zr1 Cl1 . 2.4857(12) y
Zr1 C3 . 2.496(5) ?
Zr1 C9 . 2.504(6) ?
Zr1 C7 . 2.508(5) ?
Zr1 C8 . 2.518(5) ?
Zr1 C4 . 2.526(4) ?
Zr1 C6 . 2.529(5) ?
Zr1 C5 . 2.530(4) ?
Zr1 C2 . 2.531(5) ?
Zr1 C10 . 2.534(5) ?
Zr1 C1 . 2.541(5) ?
Zr2 O1 . 1.980(3) y
Zr2 O1 3_655 1.980(2) y
Zr2 C14 . 2.509(5) ?
Zr2 C14 3_655 2.509(5) ?
Zr2 C13 . 2.512(5) ?
Zr2 C13 3_655 2.512(5) ?
Zr2 C12 3_655 2.523(5) ?
Zr2 C12 . 2.523(5) ?
Zr2 C11 3_655 2.532(5) ?
Zr2 C11 . 2.532(5) ?
Zr2 C15 . 2.554(5) ?
Zr2 C15 3_655 2.554(5) ?
C1 C2 . 1.365(9) ?
C1 C5 . 1.386(7) ?
C1 H1 . 0.9400 ?
C2 C3 . 1.361(9) ?
C2 H2 . 0.9400 ?
C3 C4 . 1.392(7) ?
C3 H3 . 0.9400 ?
C4 C5 . 1.377(6) ?
C4 H4 . 0.9400 ?
C5 H5 . 0.9400 ?
C6 C10 . 1.360(9) ?
C6 C7 . 1.383(9) ?
C6 H6 . 0.9400 ?
C7 C8 . 1.374(9) ?
C7 H7 . 0.9400 ?
C8 C9 . 1.337(9) ?
C8 H8 . 0.9400 ?
C9 C10 . 1.304(9) ?
C9 H9 . 0.9400 ?
C10 H10 . 0.9400 ?
C11 C12 . 1.361(8) ?
C11 C15 . 1.362(7) ?
C11 H11 . 0.9400 ?
C12 C13 . 1.340(8) ?
C12 H12 . 0.9400 ?
C13 C14 . 1.430(7) ?
C13 H13 . 0.9400 ?
C14 C15 . 1.380(7) ?
C14 H14 . 0.9400 ?
C15 H15 . 0.9400 ?

loop_
_geom_torsion_atom_site_label_1
_geom_torsion_atom_site_label_2
_geom_torsion_atom_site_label_3
_geom_torsion_atom_site_label_4
_geom_torsion_site_symmetry_1
_geom_torsion
Cl1 Zr1 O1 Zr2 . 21.7(10)
C3 Zr1 O1 Zr2 . 156.9(10)
C9 Zr1 O1 Zr2 . -107.7(10)
C7 Zr1 O1 Zr2 . -83.6(11)
C8 Zr1 O1 Zr2 . -116.8(10)
C4 Zr1 O1 Zr2 . 129.4(10)
C6 Zr1 O1 Zr2 . -60.6(10)
C5 Zr1 O1 Zr2 . 103.8(10)
C2 Zr1 O1 Zr2 . 151.9(10)
C10 Zr1 O1 Zr2 . -78.0(10)
C1 Zr1 O1 Zr2 . 111.5(10)
O1 Zr2 O1 Zr1 3_655 -94.5(10)
C14 Zr2 O1 Zr1 . -9.3(10)
C14 Zr2 O1 Zr1 3_655 170.5(10)
C13 Zr2 O1 Zr1 . -1.2(11)
C13 Zr2 O1 Zr1 3_655 137.3(10)
C12 Zr2 O1 Zr1 3_655 126.1(10)
C12 Zr2 O1 Zr1 . 37.8(11)
C11 Zr2 O1 Zr1 3_655 154.8(10)
C11 Zr2 O1 Zr1 . 43.4(10)
C15 Zr2 O1 Zr1 . 17.2(10)
C15 Zr2 O1 Zr1 3_655 -177.3(10)
O1 Zr1 C1 C2 . 100.0(5)
Cl1 Zr1 C1 C2 . -164.5(4)
C3 Zr1 C1 C2 . 36.5(4)
C9 Zr1 C1 C2 . -26.0(5)
C7 Zr1 C1 C2 . -69.2(5)
C8 Zr1 C1 C2 . -37.6(5)
C4 Zr1 C1 C2 . 77.6(4)
C6 Zr1 C1 C2 . -88.7(4)
C5 Zr1 C1 C2 . 114.6(6)
C10 Zr1 C1 C2 . -62.9(6)
O1 Zr1 C1 C5 . -14.6(5)
Cl1 Zr1 C1 C5 . 80.9(4)
C3 Zr1 C1 C5 . -78.1(4)
C9 Zr1 C1 C5 . -140.6(4)
C7 Zr1 C1 C5 . 176.1(4)
C8 Zr1 C1 C5 . -152.2(4)
C4 Zr1 C1 C5 . -37.1(3)
C6 Zr1 C1 C5 . 156.7(3)
C2 Zr1 C1 C5 . -114.6(6)
C10 Zr1 C1 C5 . -177.5(5)
C5 C1 C2 C3 . 0.9(6)
Zr1 C1 C2 C3 . -65.5(4)
C5 C1 C2 Zr1 . 66.5(4)
O1 Zr1 C2 C3 . 9.6(6)
Cl1 Zr1 C2 C3 . 132.7(4)
C9 Zr1 C2 C3 . -84.8(4)
C7 Zr1 C2 C3 . -134.2(5)
C8 Zr1 C2 C3 . -103.1(5)
C4 Zr1 C2 C3 . 38.0(3)
C6 Zr1 C2 C3 . -136.2(4)
C5 Zr1 C2 C3 . 78.3(4)
C10 Zr1 C2 C3 . -101.8(4)
C1 Zr1 C2 C3 . 115.5(6)
O1 Zr1 C2 C1 . -105.9(5)
Cl1 Zr1 C2 C1 . 17.1(5)
C3 Zr1 C2 C1 . -115.5(6)
C9 Zr1 C2 C1 . 159.7(4)
C7 Zr1 C2 C1 . 110.3(5)
C8 Zr1 C2 C1 . 141.4(5)
C4 Zr1 C2 C1 . -77.6(4)
C6 Zr1 C2 C1 . 108.2(4)
C5 Zr1 C2 C1 . -37.3(3)
C10 Zr1 C2 C1 . 142.6(4)
C1 C2 C3 C4 . -1.9(6)
Zr1 C2 C3 C4 . -68.7(3)
C1 C2 C3 Zr1 . 66.8(4)
O1 Zr1 C3 C2 . -172.4(4)
Cl1 Zr1 C3 C2 . -65.7(5)
C9 Zr1 C3 C2 . 99.5(5)
C7 Zr1 C3 C2 . 47.7(5)
C8 Zr1 C3 C2 . 71.0(5)
C4 Zr1 C3 C2 . -113.7(5)
C6 Zr1 C3 C2 . 61.9(6)
C5 Zr1 C3 C2 . -76.7(4)
C10 Zr1 C3 C2 . 101.3(5)
C1 Zr1 C3 C2 . -36.3(4)
O1 Zr1 C3 C4 . -58.6(4)
Cl1 Zr1 C3 C4 . 48.1(5)
C9 Zr1 C3 C4 . -146.7(4)
C7 Zr1 C3 C4 . 161.4(4)
C8 Zr1 C3 C4 . -175.2(4)
C6 Zr1 C3 C4 . 175.6(4)
C5 Zr1 C3 C4 . 37.1(3)
C2 Zr1 C3 C4 . 113.7(5)
C10 Zr1 C3 C4 . -145.0(3)
C1 Zr1 C3 C4 . 77.4(4)
C2 C3 C4 C5 . 2.1(6)
Zr1 C3 C4 C5 . -67.0(3)
C2 C3 C4 Zr1 . 69.1(4)
O1 Zr1 C4 C5 . -125.4(3)
Cl1 Zr1 C4 C5 . -31.1(3)
C3 Zr1 C4 C5 . 114.0(5)
C9 Zr1 C4 C5 . 153.9(3)
C7 Zr1 C4 C5 . 88.1(4)
C8 Zr1 C4 C5 . 119.2(4)
C6 Zr1 C4 C5 . 100.3(10)
C2 Zr1 C4 C5 . 77.0(4)
C10 Zr1 C4 C5 . 175.4(3)
C1 Zr1 C4 C5 . 37.2(3)
O1 Zr1 C4 C3 . 120.6(4)
Cl1 Zr1 C4 C3 . -145.1(4)
C9 Zr1 C4 C3 . 39.9(5)
C7 Zr1 C4 C3 . -25.9(5)
C8 Zr1 C4 C3 . 5.2(5)
C6 Zr1 C4 C3 . -13.7(11)
C5 Zr1 C4 C3 . -114.0(5)
C2 Zr1 C4 C3 . -37.0(4)
C10 Zr1 C4 C3 . 61.4(5)
C1 Zr1 C4 C3 . -76.8(4)
C3 C4 C5 C1 . -1.6(5)
Zr1 C4 C5 C1 . -67.4(3)
C3 C4 C5 Zr1 . 65.9(3)
C2 C1 C5 C4 . 0.4(6)
Zr1 C1 C5 C4 . 67.1(3)
C2 C1 C5 Zr1 . -66.7(4)
O1 Zr1 C5 C4 . 54.3(3)
Cl1 Zr1 C5 C4 . 150.3(3)
C3 Zr1 C5 C4 . -37.8(3)
C9 Zr1 C5 C4 . -44.9(5)
C7 Zr1 C5 C4 . -119.2(4)
C8 Zr1 C5 C4 . -79.4(4)
C6 Zr1 C5 C4 . -154.6(4)
C2 Zr1 C5 C4 . -77.7(4)
C10 Zr1 C5 C4 . -80(6)
C1 Zr1 C5 C4 . -114.4(5)
O1 Zr1 C5 C1 . 168.7(4)
Cl1 Zr1 C5 C1 . -95.3(4)
C3 Zr1 C5 C1 . 76.6(4)
C9 Zr1 C5 C1 . 69.4(6)
C7 Zr1 C5 C1 . -4.8(5)
C8 Zr1 C5 C1 . 35.0(5)
C4 Zr1 C5 C1 . 114.4(5)
C6 Zr1 C5 C1 . -40.2(6)
C2 Zr1 C5 C1 . 36.7(4)
C10 Zr1 C5 C1 . 34(6)
O1 Zr1 C6 C10 . -34.9(5)
Cl1 Zr1 C6 C10 . -129.3(5)
C3 Zr1 C6 C10 . 86.6(6)
C9 Zr1 C6 C10 . 35.2(4)
C7 Zr1 C6 C10 . 113.2(6)
C8 Zr1 C6 C10 . 75.0(4)
C4 Zr1 C6 C10 . 96.8(12)
C5 Zr1 C6 C10 . 175.4(4)
C2 Zr1 C6 C10 . 117.1(5)
C1 Zr1 C6 C10 . 152.1(5)
O1 Zr1 C6 C7 . -148.1(5)
Cl1 Zr1 C6 C7 . 117.5(5)
C3 Zr1 C6 C7 . -26.6(7)
C9 Zr1 C6 C7 . -78.0(4)
C8 Zr1 C6 C7 . -38.2(4)
C4 Zr1 C6 C7 . -16.4(13)
C5 Zr1 C6 C7 . 62.2(6)
C2 Zr1 C6 C7 . 3.9(6)
C10 Zr1 C6 C7 . -113.2(6)
C1 Zr1 C6 C7 . 38.9(5)
C10 C6 C7 C8 . 0.8(6)
Zr1 C6 C7 C8 . 68.5(4)
C10 C6 C7 Zr1 . -67.7(4)
O1 Zr1 C7 C8 . -67.8(6)
Cl1 Zr1 C7 C8 . -173.8(5)
C3 Zr1 C7 C8 . 48.5(5)
C9 Zr1 C7 C8 . -36.5(4)
C4 Zr1 C7 C8 . 62.5(5)
C6 Zr1 C7 C8 . -112.2(6)
C5 Zr1 C7 C8 . 103.1(4)
C2 Zr1 C7 C8 . 71.3(5)
C10 Zr1 C7 C8 . -75.0(4)
C1 Zr1 C7 C8 . 100.5(5)
O1 Zr1 C7 C6 . 44.4(6)
Cl1 Zr1 C7 C6 . -61.5(5)
C3 Zr1 C7 C6 . 160.8(5)
C9 Zr1 C7 C6 . 75.7(4)
C8 Zr1 C7 C6 . 112.2(6)
C4 Zr1 C7 C6 . 174.7(4)
C5 Zr1 C7 C6 . -144.7(4)
C2 Zr1 C7 C6 . -176.4(5)
C10 Zr1 C7 C6 . 37.3(4)
C1 Zr1 C7 C6 . -147.2(5)
C6 C7 C8 C9 . -2.0(6)
Zr1 C7 C8 C9 . 66.7(4)
C6 C7 C8 Zr1 . -68.7(4)
O1 Zr1 C8 C9 . 17.8(5)
Cl1 Zr1 C8 C9 . -106.6(5)
C3 Zr1 C8 C9 . 112.2(5)
C7 Zr1 C8 C9 . -114.4(6)
C4 Zr1 C8 C9 . 109.4(4)
C6 Zr1 C8 C9 . -76.0(4)
C5 Zr1 C8 C9 . 144.3(4)
C2 Zr1 C8 C9 . 143.0(6)
C10 Zr1 C8 C9 . -35.7(4)
C1 Zr1 C8 C9 . 162.1(5)
O1 Zr1 C8 C7 . 132.2(5)
Cl1 Zr1 C8 C7 . 7.8(6)
C3 Zr1 C8 C7 . -133.4(5)
C9 Zr1 C8 C7 . 114.4(6)
C4 Zr1 C8 C7 . -136.2(4)
C6 Zr1 C8 C7 . 38.4(4)
C5 Zr1 C8 C7 . -101.3(4)
C2 Zr1 C8 C7 . -102.6(5)
C10 Zr1 C8 C7 . 78.7(4)
C1 Zr1 C8 C7 . -83.5(5)
C7 C8 C9 C10 . 2.5(7)
Zr1 C8 C9 C10 . 69.1(4)
C7 C8 C9 Zr1 . -66.6(4)
O1 Zr1 C9 C10 . 80.4(5)
Cl1 Zr1 C9 C10 . -16.8(6)
C3 Zr1 C9 C10 . 177.1(5)
C7 Zr1 C9 C10 . -77.8(5)
C8 Zr1 C9 C10 . -115.3(7)
C4 Zr1 C9 C10 . 157.0(4)
C6 Zr1 C9 C10 . -36.7(4)
C5 Zr1 C9 C10 . -177.2(4)
C2 Zr1 C9 C10 . -151.5(5)
C1 Zr1 C9 C10 . -138.1(5)
O1 Zr1 C9 C8 . -164.2(5)
Cl1 Zr1 C9 C8 . 98.5(5)
C3 Zr1 C9 C8 . -67.6(5)
C7 Zr1 C9 C8 . 37.6(4)
C4 Zr1 C9 C8 . -87.6(5)
C6 Zr1 C9 C8 . 78.6(5)
C5 Zr1 C9 C8 . -61.8(6)
C2 Zr1 C9 C8 . -36.1(5)
C10 Zr1 C9 C8 . 115.3(7)
C1 Zr1 C9 C8 . -22.8(6)
C8 C9 C10 C6 . -2.0(7)
Zr1 C9 C10 C6 . 66.3(4)
C8 C9 C10 Zr1 . -68.3(4)
C7 C6 C10 C9 . 0.7(6)
Zr1 C6 C10 C9 . -66.0(4)
C7 C6 C10 Zr1 . 66.7(4)
O1 Zr1 C10 C9 . -97.0(5)
Cl1 Zr1 C10 C9 . 166.9(5)
C3 Zr1 C10 C9 . -3.5(6)
C7 Zr1 C10 C9 . 77.9(5)
C8 Zr1 C10 C9 . 36.8(4)
C4 Zr1 C10 C9 . -38.6(6)
C6 Zr1 C10 C9 . 116.0(6)
C5 Zr1 C10 C9 . 37(6)
C2 Zr1 C10 C9 . 35.3(7)
C1 Zr1 C10 C9 . 69.8(8)
O1 Zr1 C10 C6 . 147.0(5)
Cl1 Zr1 C10 C6 . 50.8(4)
C3 Zr1 C10 C6 . -119.5(5)
C9 Zr1 C10 C6 . -116.0(6)
C7 Zr1 C10 C6 . -38.2(4)
C8 Zr1 C10 C6 . -79.2(4)
C4 Zr1 C10 C6 . -154.6(4)
C5 Zr1 C10 C6 . -79(6)
C2 Zr1 C10 C6 . -80.7(6)
C1 Zr1 C10 C6 . -46.2(8)
O1 Zr2 C11 C12 . -171.3(4)
O1 Zr2 C11 C12 3_655 -57.9(5)
C14 Zr2 C11 C12 . -77.7(4)
C14 Zr2 C11 C12 3_655 102.1(4)
C13 Zr2 C11 C12 . -35.5(4)
C13 Zr2 C11 C12 3_655 103.4(4)
C12 Zr2 C11 C12 3_655 75.4(5)
C11 Zr2 C11 C12 3_655 51.3(4)
C15 Zr2 C11 C12 . -114.1(6)
C15 Zr2 C11 C12 3_655 61.2(5)
O1 Zr2 C11 C15 . -57.2(4)
O1 Zr2 C11 C15 3_655 56.2(5)
C14 Zr2 C11 C15 . 36.4(3)
C14 Zr2 C11 C15 3_655 -143.8(3)
C13 Zr2 C11 C15 . 78.6(4)
C13 Zr2 C11 C15 3_655 -142.4(4)
C12 Zr2 C11 C15 3_655 -170.4(5)
C12 Zr2 C11 C15 . 114.1(6)
C11 Zr2 C11 C15 3_655 165.4(5)
C15 Zr2 C11 C15 3_655 175.32(16)
C15 C11 C12 C13 . -2.0(6)
Zr2 C11 C12 C13 . 66.3(4)
C15 C11 C12 Zr2 . -68.2(4)
O1 Zr2 C12 C13 . -105.9(4)
O1 Zr2 C12 C13 3_655 22.0(4)
C14 Zr2 C12 C13 . -39.3(4)
C14 Zr2 C12 C13 3_655 140.8(3)
C13 Zr2 C12 C13 3_655 162.6(3)
C12 Zr2 C12 C13 3_655 145.4(5)
C11 Zr2 C12 C13 3_655 114.1(4)
C11 Zr2 C12 C13 . -116.7(6)
C15 Zr2 C12 C13 . -79.7(4)
C15 Zr2 C12 C13 3_655 108.8(4)
O1 Zr2 C12 C11 . 10.8(5)
O1 Zr2 C12 C11 3_655 138.7(4)
C14 Zr2 C12 C11 . 77.4(4)
C14 Zr2 C12 C11 3_655 -102.5(4)
C13 Zr2 C12 C11 . 116.7(6)
C13 Zr2 C12 C11 3_655 -80.7(4)
C12 Zr2 C12 C11 3_655 -97.9(5)
C11 Zr2 C12 C11 3_655 -129.2(4)
C15 Zr2 C12 C11 . 37.0(4)
C15 Zr2 C12 C11 3_655 -134.5(4)
C11 C12 C13 C14 . 0.3(6)
Zr2 C12 C13 C14 . 67.0(3)
C11 C12 C13 Zr2 . -66.7(4)
O1 Zr2 C13 C12 . 98.3(4)
O1 Zr2 C13 C12 3_655 -159.9(4)
C14 Zr2 C13 C12 . 113.2(5)
C14 Zr2 C13 C12 3_655 -66.5(5)
C13 Zr2 C13 C12 3_655 -22.4(3)
C12 Zr2 C13 C12 3_655 -33.9(5)
C11 Zr2 C13 C12 3_655 -64.8(4)
C11 Zr2 C13 C12 . 36.0(3)
C15 Zr2 C13 C12 . 75.5(4)
C15 Zr2 C13 C12 3_655 -85.7(4)
O1 Zr2 C13 C14 . -14.9(4)
O1 Zr2 C13 C14 3_655 86.9(3)
C14 Zr2 C13 C14 3_655 -179.7(3)
C13 Zr2 C13 C14 3_655 -135.6(4)
C12 Zr2 C13 C14 3_655 -147.1(4)
C12 Zr2 C13 C14 . -113.2(5)
C11 Zr2 C13 C14 3_655 -178.0(4)
C11 Zr2 C13 C14 . -77.2(4)
C15 Zr2 C13 C14 . -37.7(3)
C15 Zr2 C13 C14 3_655 161.1(3)
C12 C13 C14 C15 . 1.5(6)
Zr2 C13 C14 C15 . 69.6(3)
C12 C13 C14 Zr2 . -68.1(4)
O1 Zr2 C14 C15 . 56.4(3)
O1 Zr2 C14 C15 3_655 158.3(3)
C14 Zr2 C14 C15 3_655 -72.5(5)
C13 Zr2 C14 C15 . -111.9(5)
C13 Zr2 C14 C15 3_655 -33.6(6)
C12 Zr2 C14 C15 3_655 -69.8(5)
C12 Zr2 C14 C15 . -75.4(3)
C11 Zr2 C14 C15 3_655 -109.4(4)
C11 Zr2 C14 C15 . -35.7(3)
C15 Zr2 C14 C15 3_655 -144.9(5)
O1 Zr2 C14 C13 . 168.3(3)
O1 Zr2 C14 C13 3_655 -89.8(4)
C14 Zr2 C14 C13 3_655 39.4(4)
C13 Zr2 C14 C13 3_655 78.4(7)
C12 Zr2 C14 C13 3_655 42.1(5)
C12 Zr2 C14 C13 . 36.5(3)
C11 Zr2 C14 C13 3_655 2.5(5)
C11 Zr2 C14 C13 . 76.2(4)
C15 Zr2 C14 C13 . 111.9(5)
C15 Zr2 C14 C13 3_655 -32.9(5)
C12 C11 C15 C14 . 2.9(6)
Zr2 C11 C15 C14 . -64.4(3)
C12 C11 C15 Zr2 . 67.4(4)
C13 C14 C15 C11 . -2.7(5)
Zr2 C14 C15 C11 . 65.2(4)
C13 C14 C15 Zr2 . -67.9(3)
O1 Zr2 C15 C11 . 121.4(4)
O1 Zr2 C15 C11 3_655 -139.8(4)
C14 Zr2 C15 C11 . -116.2(5)
C14 Zr2 C15 C11 3_655 63.3(5)
C13 Zr2 C15 C11 . -76.6(4)
C13 Zr2 C15 C11 3_655 43.6(5)
C12 Zr2 C15 C11 3_655 10.2(5)
C12 Zr2 C15 C11 . -37.2(4)
C11 Zr2 C15 C11 3_655 -19.1(6)
C15 Zr2 C15 C11 3_655 -11.4(4)
O1 Zr2 C15 C14 . -122.3(3)
O1 Zr2 C15 C14 3_655 -23.6(4)
C14 Zr2 C15 C14 3_655 179.5(5)
C13 Zr2 C15 C14 . 39.6(3)
C13 Zr2 C15 C14 3_655 159.9(4)
C12 Zr2 C15 C14 3_655 126.4(4)
C12 Zr2 C15 C14 . 79.0(4)
C11 Zr2 C15 C14 3_655 97.1(4)
C11 Zr2 C15 C14 . 116.2(5)
C15 Zr2 C15 C14 3_655 104.9(3)
